data_4079667
loop_
_publ_author_name
'Tagne Kuate, Alain C.'
'Mohapatra, Swagat K.'
'Daniliuc, Constantin G.'
'Jones, Peter G.'
'Tamm, Matthias'

_publ_section_title
;
 Mono- and Dilithiation of [(\h7-C7H7)Ti(\h5-C5Me5)]
 (Pentamethyltroticene) for the Synthesis of Troticenyl Monophosphanes and
 [2]Troticenophanes with C--P and C--Si Bridges
;
_journal_issue 24
_journal_name_full Organometallics
_journal_page_first 8544
_journal_paper_doi 10.1021/om300927r
_journal_volume 31
_journal_year 2012
_chemical_formula_sum 'C29 H38 P Ti'
_chemical_formula_weight 465.46
_chemical_name_systematic
; 
 ? 
;
_space_group_IT_number 2
_symmetry_cell_setting triclinic
_symmetry_space_group_name_Hall '-P 1'
_symmetry_space_group_name_H-M 'P -1'
_atom_sites_solution_hydrogens geom
_atom_sites_solution_primary direct
_atom_sites_solution_secondary difmap
_audit_creation_method SHELXL-97
_cell_angle_alpha 102.585(6)
_cell_angle_beta 99.292(8)
_cell_angle_gamma 116.434(8)
_cell_formula_units_Z 2
_cell_length_a 11.1956(10)
_cell_length_b 11.2091(8)
_cell_length_c 11.5927(10)
_cell_measurement_reflns_used 7296
_cell_measurement_temperature 100(2)
_cell_measurement_theta_max 75.6465
_cell_measurement_theta_min 4.0869
_cell_volume 1214.5(2)
_computing_cell_refinement
; 
CrysAlisPro, Oxford Diffraction Ltd., 
Version 1.171.33.55 (release 05-01-2010 CrysAlis171 .NET) 
(compiled Jan  5 2010,16:28:46) 
;
_computing_data_collection
; 
CrysAlisPro, Oxford Diffraction Ltd., 
Version 1.171.33.55 (release 05-01-2010 CrysAlis171 .NET) 
(compiled Jan  5 2010,16:28:46) 
;
_computing_data_reduction
; 
CrysAlisPro, Oxford Diffraction Ltd., 
Version 1.171.33.55 (release 05-01-2010 CrysAlis171 .NET) 
(compiled Jan  5 2010,16:28:46) 
;
_computing_molecular_graphics 'Bruker XP'
_computing_publication_material SHELXL-97
_computing_structure_refinement 'SHELXL-97 (Sheldrick, 1997)'
_computing_structure_solution 'SHELXS-97 (Sheldrick, 1990)'
_diffrn_ambient_temperature 100(2)
_diffrn_detector_area_resol_mean 10.3543
_diffrn_measured_fraction_theta_full 0.998
_diffrn_measured_fraction_theta_max 0.985
_diffrn_measurement_device_type 'Xcalibur, Atlas, Nova'
_diffrn_measurement_method '\w scans'
_diffrn_radiation_monochromator mirror
_diffrn_radiation_source 'Nova (Cu) X-ray Source'
_diffrn_radiation_type 'Cu K\a'
_diffrn_radiation_wavelength 1.54184
_diffrn_reflns_av_R_equivalents 0.0273
_diffrn_reflns_av_sigmaI/netI 0.0292
_diffrn_reflns_limit_h_max 10
_diffrn_reflns_limit_h_min -14
_diffrn_reflns_limit_k_max 13
_diffrn_reflns_limit_k_min -13
_diffrn_reflns_limit_l_max 14
_diffrn_reflns_limit_l_min -14
_diffrn_reflns_number 11728
_diffrn_reflns_theta_full 72.50
_diffrn_reflns_theta_max 75.83
_diffrn_reflns_theta_min 4.09
_exptl_absorpt_coefficient_mu 3.691
_exptl_absorpt_correction_T_max 1.00000
_exptl_absorpt_correction_T_min 0.87041
_exptl_absorpt_correction_type multi-scan
_exptl_absorpt_process_details
; 
CrysAlisPro, Oxford Diffraction Ltd., 
Version 1.171.33.55 (release 05-01-2010 CrysAlis171 .NET) 
(compiled Jan  5 2010,16:28:46) 
;
_exptl_crystal_colour blue
_exptl_crystal_density_diffrn 1.273
_exptl_crystal_density_method 'not measured'
_exptl_crystal_description prism
_exptl_crystal_F_000 498
_exptl_crystal_size_max 0.04
_exptl_crystal_size_mid 0.03
_exptl_crystal_size_min 0.03
_refine_diff_density_max 0.445
_refine_diff_density_min -0.350
_refine_diff_density_rms 0.051
_refine_ls_extinction_method none
_refine_ls_goodness_of_fit_ref 1.017
_refine_ls_hydrogen_treatment mixed
_refine_ls_matrix_type full
_refine_ls_number_parameters 312
_refine_ls_number_reflns 4975
_refine_ls_number_restraints 0
_refine_ls_restrained_S_all 1.017
_refine_ls_R_factor_all 0.0405
_refine_ls_R_factor_gt 0.0339
_refine_ls_shift/su_max 0.013
_refine_ls_shift/su_mean 0.001
_refine_ls_structure_factor_coef Fsqd
_refine_ls_weighting_details 'calc w=1/[\s^2^(Fo^2^)+(0.0636P)^2^+0.0000P] where P=(Fo^2^+2Fc^2^)/3'
_refine_ls_weighting_scheme calc
_refine_ls_wR_factor_gt 0.0880
_refine_ls_wR_factor_ref 0.0909
_reflns_number_gt 4216
_reflns_number_total 4975
_reflns_threshold_expression >2sigma(I)
_cod_data_source_file om300927r_si_001.cif
_cod_data_source_block swag31
_cod_original_cell_volume 1214.52(17)
_cod_database_code 4079667

loop_
_symmetry_equiv_pos_as_xyz
'x, y, z'
'-x, -y, -z'

loop_
_atom_site_label
_atom_site_type_symbol
_atom_site_fract_x
_atom_site_fract_y
_atom_site_fract_z
_atom_site_U_iso_or_equiv
_atom_site_adp_type
_atom_site_occupancy
_atom_site_symmetry_multiplicity
_atom_site_calc_flag
_atom_site_refinement_flags
Ti Ti 0.86999(3) 0.28997(3) 0.65474(3) 0.02421(9) Uani 1 1 d .
P P 0.70027(4) 0.17820(4) 0.86590(4) 0.02372(10) Uani 1 1 d .
C1 C 0.72443(16) 0.28150(16) 0.75900(15) 0.0262(3) Uani 1 1 d .
C2 C 0.64624(17) 0.20811(18) 0.63119(17) 0.0286(3) Uani 1 1 d .
H2 H 0.575(2) 0.114(3) 0.614(2) 0.037(5) Uiso 1 1 d .
C3 C 0.67583(19) 0.2488(2) 0.52638(19) 0.0366(4) Uani 1 1 d .
H3 H 0.622(3) 0.179(3) 0.450(3) 0.051(7) Uiso 1 1 d .
C4 C 0.7878(2) 0.3726(2) 0.5213(2) 0.0417(5) Uani 1 1 d .
H4 H 0.796(3) 0.370(3) 0.441(3) 0.056(7) Uiso 1 1 d .
C5 C 0.8983(2) 0.4892(2) 0.6211(2) 0.0438(5) Uani 1 1 d .
H5 H 0.975(2) 0.562(2) 0.598(2) 0.041(6) Uiso 1 1 d .
C6 C 0.9238(2) 0.50987(18) 0.7503(2) 0.0403(4) Uani 1 1 d .
H6 H 1.006(3) 0.593(3) 0.805(3) 0.054(7) Uiso 1 1 d .
C7 C 0.84701(18) 0.41784(17) 0.81162(18) 0.0324(4) Uani 1 1 d .
H7 H 0.890(2) 0.448(2) 0.898(2) 0.032(5) Uiso 1 1 d .
C8 C 0.85419(15) 0.10563(15) 0.72065(14) 0.0232(3) Uani 1 1 d .
C9 C 0.84179(16) 0.06682(16) 0.59135(15) 0.0252(3) Uani 1 1 d .
C10 C 0.96899(16) 0.16154(17) 0.57555(15) 0.0259(3) Uani 1 1 d .
C11 C 1.06216(16) 0.25789(16) 0.69425(15) 0.0249(3) Uani 1 1 d .
C12 C 0.99200(15) 0.22222(16) 0.78401(15) 0.0248(3) Uani 1 1 d .
C13 C 0.73719(16) 0.04136(16) 0.77671(15) 0.0257(3) Uani 1 1 d .
H13A H 0.7628 -0.0039 0.8331 0.031 Uiso 1 1 calc R
H13B H 0.6514 -0.0326 0.7099 0.031 Uiso 1 1 calc R
C14 C 0.72015(17) -0.05549(18) 0.48823(16) 0.0311(3) Uani 1 1 d .
H14A H 0.7058 -0.0261 0.4159 0.037 Uiso 1 1 calc R
H14B H 0.6359 -0.0868 0.5153 0.037 Uiso 1 1 calc R
H14C H 0.7395 -0.1333 0.4663 0.037 Uiso 1 1 calc R
C15 C 0.99888(18) 0.15820(19) 0.45355(16) 0.0320(3) Uani 1 1 d .
H15A H 1.0186 0.0816 0.4260 0.038 Uiso 1 1 calc R
H15B H 1.0800 0.2483 0.4629 0.038 Uiso 1 1 calc R
H15C H 0.9176 0.1425 0.3921 0.038 Uiso 1 1 calc R
C16 C 1.20953(17) 0.37426(19) 0.72015(17) 0.0339(4) Uani 1 1 d .
H16A H 1.2362 0.4476 0.7986 0.041 Uiso 1 1 calc R
H16B H 1.2154 0.4150 0.6531 0.041 Uiso 1 1 calc R
H16C H 1.2729 0.3359 0.7255 0.041 Uiso 1 1 calc R
C17 C 1.05564(17) 0.28894(18) 0.92183(15) 0.0314(3) Uani 1 1 d .
H17A H 1.1023 0.2411 0.9526 0.038 Uiso 1 1 calc R
H17B H 0.9822 0.2804 0.9610 0.038 Uiso 1 1 calc R
H17C H 1.1240 0.3889 0.9418 0.038 Uiso 1 1 calc R
C18 C 0.51029(16) 0.09278(16) 0.84821(14) 0.0245(3) Uani 1 1 d .
C19 C 0.42419(16) -0.04959(16) 0.83800(14) 0.0249(3) Uani 1 1 d .
C20 C 0.28611(16) -0.09666(17) 0.83980(14) 0.0272(3) Uani 1 1 d .
H20 H 0.2287 -0.1931 0.8307 0.033 Uiso 1 1 calc R
C21 C 0.22939(16) -0.00881(17) 0.85424(14) 0.0271(3) Uani 1 1 d .
C22 C 0.31561(17) 0.13134(17) 0.86786(15) 0.0279(3) Uani 1 1 d .
H22 H 0.2791 0.1937 0.8781 0.033 Uiso 1 1 calc R
C23 C 0.45385(17) 0.18405(17) 0.86710(15) 0.0271(3) Uani 1 1 d .
C24 C 0.47369(16) -0.15564(16) 0.83376(15) 0.0281(3) Uani 1 1 d .
H24A H 0.4081 -0.2349 0.8548 0.034 Uiso 1 1 calc R
H24B H 0.5665 -0.1104 0.8933 0.034 Uiso 1 1 calc R
H24C H 0.4785 -0.1902 0.7503 0.034 Uiso 1 1 calc R
C25 C 0.08139(17) -0.06179(18) 0.86165(16) 0.0316(3) Uani 1 1 d .
H25A H 0.0274 -0.1647 0.8241 0.038 Uiso 1 1 calc R
H25B H 0.0379 -0.0195 0.8171 0.038 Uiso 1 1 calc R
H25C H 0.0832 -0.0355 0.9485 0.038 Uiso 1 1 calc R
C26 C 0.53960(19) 0.34120(18) 0.89303(19) 0.0349(4) Uani 1 1 d .
H26A H 0.5519 0.3597 0.8157 0.042 Uiso 1 1 calc R
H26B H 0.6312 0.3782 0.9518 0.042 Uiso 1 1 calc R
H26C H 0.4913 0.3876 0.9283 0.042 Uiso 1 1 calc R
C27 C 0.5193(2) 0.5091(2) 0.5681(2) 0.0436(5) Uani 1 1 d .
H27A H 0.5393 0.4338 0.5782 0.052 Uiso 1 1 calc R
H27B H 0.4374 0.4955 0.5976 0.052 Uiso 1 1 calc R
C28 C 0.6430(2) 0.6496(2) 0.6494(2) 0.0473(5) Uani 1 1 d .
H28A H 0.6232 0.7252 0.6398 0.057 Uiso 1 1 calc R
H28B H 0.7251 0.6634 0.6202 0.057 Uiso 1 1 calc R
C29 C 0.6799(2) 0.6653(2) 0.7860(2) 0.0455(5) Uani 1 1 d .
H29A H 0.5970 0.6439 0.8143 0.055 Uiso 1 1 calc R
H29B H 0.7538 0.7622 0.8336 0.055 Uiso 1 1 calc R
H29C H 0.7126 0.5998 0.7982 0.055 Uiso 1 1 calc R

loop_
_atom_site_aniso_label
_atom_site_aniso_U_11
_atom_site_aniso_U_22
_atom_site_aniso_U_33
_atom_site_aniso_U_23
_atom_site_aniso_U_13
_atom_site_aniso_U_12
Ti 0.02370(15) 0.02409(15) 0.03229(16) 0.01350(11) 0.01370(11) 0.01427(11)
P 0.02202(18) 0.02275(18) 0.02584(19) 0.00803(14) 0.00909(14) 0.01003(14)
C1 0.0257(7) 0.0244(7) 0.0368(8) 0.0141(6) 0.0165(6) 0.0150(6)
C2 0.0243(7) 0.0341(8) 0.0388(9) 0.0206(7) 0.0141(6) 0.0183(7)
C3 0.0311(9) 0.0537(11) 0.0423(10) 0.0289(9) 0.0164(8) 0.0275(8)
C4 0.0436(10) 0.0600(12) 0.0558(12) 0.0432(10) 0.0304(9) 0.0376(10)
C5 0.0469(11) 0.0399(10) 0.0775(15) 0.0401(10) 0.0434(11) 0.0310(9)
C6 0.0383(10) 0.0222(8) 0.0688(13) 0.0166(8) 0.0320(9) 0.0159(7)
C7 0.0328(8) 0.0249(7) 0.0456(10) 0.0110(7) 0.0222(8) 0.0162(7)
C8 0.0229(7) 0.0219(7) 0.0264(7) 0.0082(6) 0.0068(6) 0.0125(6)
C9 0.0263(7) 0.0248(7) 0.0268(8) 0.0080(6) 0.0076(6) 0.0150(6)
C10 0.0278(7) 0.0279(7) 0.0292(8) 0.0107(6) 0.0106(6) 0.0185(6)
C11 0.0221(7) 0.0253(7) 0.0289(8) 0.0077(6) 0.0083(6) 0.0133(6)
C12 0.0211(7) 0.0247(7) 0.0276(8) 0.0076(6) 0.0053(6) 0.0116(6)
C13 0.0255(7) 0.0238(7) 0.0304(8) 0.0106(6) 0.0099(6) 0.0131(6)
C14 0.0271(8) 0.0319(8) 0.0291(8) 0.0052(6) 0.0061(6) 0.0134(7)
C15 0.0337(8) 0.0395(9) 0.0310(8) 0.0145(7) 0.0140(7) 0.0220(7)
C16 0.0251(8) 0.0337(8) 0.0399(9) 0.0111(7) 0.0135(7) 0.0114(7)
C17 0.0246(7) 0.0362(8) 0.0272(8) 0.0053(6) 0.0060(6) 0.0128(6)
C18 0.0236(7) 0.0274(7) 0.0225(7) 0.0095(6) 0.0086(5) 0.0115(6)
C19 0.0253(7) 0.0280(7) 0.0214(7) 0.0094(6) 0.0077(6) 0.0124(6)
C20 0.0261(8) 0.0268(7) 0.0250(7) 0.0103(6) 0.0086(6) 0.0091(6)
C21 0.0244(7) 0.0340(8) 0.0235(7) 0.0114(6) 0.0098(6) 0.0132(6)
C22 0.0293(8) 0.0314(8) 0.0283(8) 0.0115(6) 0.0118(6) 0.0176(7)
C23 0.0297(8) 0.0279(8) 0.0256(7) 0.0104(6) 0.0117(6) 0.0139(6)
C24 0.0277(8) 0.0262(7) 0.0319(8) 0.0128(6) 0.0119(6) 0.0121(6)
C25 0.0261(8) 0.0362(9) 0.0331(8) 0.0126(7) 0.0134(6) 0.0139(7)
C26 0.0334(9) 0.0272(8) 0.0498(11) 0.0121(7) 0.0213(8) 0.0172(7)
C27 0.0440(11) 0.0407(10) 0.0620(13) 0.0262(9) 0.0309(10) 0.0249(9)
C28 0.0491(12) 0.0382(10) 0.0656(14) 0.0250(10) 0.0293(11) 0.0231(9)
C29 0.0462(11) 0.0413(10) 0.0622(13) 0.0259(9) 0.0213(10) 0.0269(9)

loop_
_atom_type_symbol
_atom_type_description
_atom_type_scat_dispersion_real
_atom_type_scat_dispersion_imag
_atom_type_scat_source
C C 0.0181 0.0091 'International Tables Vol C Tables 4.2.6.8 and 6.1.1.4'
H H 0.0000 0.0000 'International Tables Vol C Tables 4.2.6.8 and 6.1.1.4'
P P 0.2955 0.4335 'International Tables Vol C Tables 4.2.6.8 and 6.1.1.4'
Ti Ti 0.2191 1.8069 'International Tables Vol C Tables 4.2.6.8 and 6.1.1.4'

loop_
_geom_angle_atom_site_label_1
_geom_angle_atom_site_label_2
_geom_angle_atom_site_label_3
_geom_angle
_geom_angle_site_symmetry_1
C1 Ti C7 38.44(6) .
C1 Ti C2 38.34(6) .
C7 Ti C2 71.77(7) .
C1 Ti C3 71.96(7) .
C7 Ti C3 92.96(7) .
C2 Ti C3 37.69(6) .
C1 Ti C6 72.00(6) .
C7 Ti C6 37.78(7) .
C2 Ti C6 92.76(7) .
C3 Ti C6 91.65(8) .
C1 Ti C4 93.89(6) .
C7 Ti C4 92.74(8) .
C2 Ti C4 70.83(7) .
C3 Ti C4 37.09(7) .
C6 Ti C4 70.05(9) .
C1 Ti C5 93.87(6) .
C7 Ti C5 71.05(7) .
C2 Ti C5 92.39(6) .
C3 Ti C5 69.87(8) .
C6 Ti C5 37.21(9) .
C4 Ti C5 36.93(9) .
C1 Ti C8 81.94(5) .
C7 Ti C8 101.32(6) .
C2 Ti C8 89.03(6) .
C3 Ti C8 115.58(7) .
C6 Ti C8 134.14(7) .
C4 Ti C8 150.54(8) .
C5 Ti C8 171.29(8) .
C1 Ti C10 141.00(6) .
C7 Ti C10 150.80(7) .
C2 Ti C10 125.65(6) .
C3 Ti C10 114.98(7) .
C6 Ti C10 141.26(6) .
C4 Ti C10 114.46(7) .
C5 Ti C10 124.96(6) .
C8 Ti C10 60.07(5) .
C1 Ti C9 106.94(6) .
C7 Ti C9 136.32(6) .
C2 Ti C9 92.70(6) .
C3 Ti C9 98.66(7) .
C6 Ti C9 168.78(7) .
C4 Ti C9 121.07(8) .
C5 Ti C9 152.09(7) .
C8 Ti C9 36.22(5) .
C10 Ti C9 35.82(6) .
C1 Ti C11 130.77(6) .
C7 Ti C11 116.45(7) .
C2 Ti C11 148.60(6) .
C3 Ti C11 150.56(7) .
C6 Ti C11 112.01(7) .
C4 Ti C11 134.67(6) .
C5 Ti C11 119.01(6) .
C8 Ti C11 59.98(5) .
C10 Ti C11 35.86(6) .
C9 Ti C11 59.78(5) .
C1 Ti C12 95.43(6) .
C7 Ti C12 92.01(7) .
C2 Ti C12 119.25(6) .
C3 Ti C12 151.43(6) .
C6 Ti C12 109.10(7) .
C4 Ti C12 169.83(6) .
C5 Ti C12 137.89(8) .
C8 Ti C12 35.97(5) .
C10 Ti C12 59.47(6) .
C9 Ti C12 59.70(5) .
C11 Ti C12 35.56(5) .
C1 P C18 104.23(7) .
C1 P C13 97.17(7) .
C18 P C13 108.20(7) .
C7 C1 C2 127.52(15) .
C7 C1 P 112.26(13) .
C2 C1 P 117.98(12) .
C7 C1 Ti 71.63(9) .
C2 C1 Ti 72.05(9) .
P C1 Ti 118.55(7) .
C3 C2 C1 128.57(16) .
C3 C2 Ti 72.02(10) .
C1 C2 Ti 69.61(9) .
C4 C3 C2 129.4(2) .
C4 C3 Ti 72.33(11) .
C2 C3 Ti 70.29(10) .
C3 C4 C5 128.30(18) .
C3 C4 Ti 70.57(10) .
C5 C4 Ti 71.61(11) .
C4 C5 C6 128.43(16) .
C4 C5 Ti 71.46(10) .
C6 C5 Ti 70.64(10) .
C5 C6 C7 128.87(19) .
C5 C6 Ti 72.15(11) .
C7 C6 Ti 69.67(9) .
C6 C7 C1 128.82(18) .
C6 C7 Ti 72.55(10) .
C1 C7 Ti 69.93(9) .
C12 C8 C9 107.55(13) .
C12 C8 C13 126.98(14) .
C9 C8 C13 125.29(14) .
C12 C8 Ti 73.30(9) .
C9 C8 Ti 72.11(8) .
C13 C8 Ti 116.37(9) .
C10 C9 C8 107.96(14) .
C10 C9 C14 124.46(14) .
C8 C9 C14 127.52(14) .
C10 C9 Ti 72.08(9) .
C8 C9 Ti 71.67(8) .
C14 C9 Ti 123.92(10) .
C9 C10 C11 108.49(14) .
C9 C10 C15 125.02(15) .
C11 C10 C15 126.48(15) .
C9 C10 Ti 72.09(8) .
C11 C10 Ti 72.84(9) .
C15 C10 Ti 121.48(10) .
C12 C11 C10 107.74(14) .
C12 C11 C16 126.15(15) .
C10 C11 C16 126.10(15) .
C12 C11 Ti 72.52(8) .
C10 C11 Ti 71.30(8) .
C16 C11 Ti 122.86(11) .
C11 C12 C8 108.22(14) .
C11 C12 C17 125.61(14) .
C8 C12 C17 126.04(14) .
C11 C12 Ti 71.91(9) .
C8 C12 Ti 70.73(8) .
C17 C12 Ti 126.41(11) .
C8 C13 P 111.99(10) .
C19 C18 C23 117.73(14) .
C19 C18 P 125.18(12) .
C23 C18 P 116.23(11) .
C20 C19 C18 119.43(14) .
C20 C19 C24 116.13(14) .
C18 C19 C24 124.31(14) .
C21 C20 C19 122.89(14) .
C22 C21 C20 117.31(14) .
C22 C21 C25 121.13(15) .
C20 C21 C25 121.49(14) .
C21 C22 C23 122.28(14) .
C22 C23 C18 120.26(14) .
C22 C23 C26 116.81(14) .
C18 C23 C26 122.88(14) .
C27 C27 C28 115.3(2) 2_666
C27 C28 C29 114.37(17) .

loop_
_geom_bond_atom_site_label_1
_geom_bond_atom_site_label_2
_geom_bond_distance
_geom_bond_site_symmetry_2
Ti C1 2.1619(15) .
Ti C7 2.1844(17) .
Ti C2 2.1943(16) .
Ti C3 2.2171(18) .
Ti C6 2.2223(18) .
Ti C4 2.2400(18) .
Ti C5 2.2420(17) .
Ti C8 2.3002(15) .
Ti C10 2.3058(15) .
Ti C9 2.3059(15) .
Ti C11 2.3259(15) .
Ti C12 2.3339(15) .
P C1 1.8450(16) .
P C18 1.8556(15) .
P C13 1.8985(15) .
C1 C7 1.431(2) .
C1 C2 1.431(2) .
C2 C3 1.425(2) .
C3 C4 1.418(3) .
C4 C5 1.420(3) .
C5 C6 1.424(3) .
C6 C7 1.427(2) .
C8 C12 1.431(2) .
C8 C9 1.432(2) .
C8 C13 1.515(2) .
C9 C10 1.418(2) .
C9 C14 1.504(2) .
C10 C11 1.426(2) .
C10 C15 1.502(2) .
C11 C12 1.423(2) .
C11 C16 1.506(2) .
C12 C17 1.502(2) .
C18 C19 1.415(2) .
C18 C23 1.420(2) .
C19 C20 1.399(2) .
C19 C24 1.514(2) .
C20 C21 1.386(2) .
C21 C22 1.385(2) .
C21 C25 1.516(2) .
C22 C23 1.392(2) .
C23 C26 1.512(2) .
C27 C27 1.510(4) 2_666
C27 C28 1.509(3) .
C28 C29 1.521(3) .

loop_
_geom_torsion_atom_site_label_1
_geom_torsion_atom_site_label_2
_geom_torsion_atom_site_label_3
_geom_torsion_atom_site_label_4
_geom_torsion
_geom_torsion_site_symmetry_1
C18 P C1 C7 138.28(11) .
C13 P C1 C7 -110.83(11) .
C18 P C1 C2 -57.42(13) .
C13 P C1 C2 53.47(12) .
C18 P C1 Ti -141.21(8) .
C13 P C1 Ti -30.32(10) .
C2 Ti C1 C7 -141.46(14) .
C3 Ti C1 C7 -119.86(12) .
C6 Ti C1 C7 -21.95(11) .
C4 Ti C1 C7 -89.51(12) .
C5 Ti C1 C7 -52.49(12) .
C8 Ti C1 C7 119.83(11) .
C10 Ti C1 C7 132.47(11) .
C9 Ti C1 C7 146.34(10) .
C11 Ti C1 C7 81.94(12) .
C12 Ti C1 C7 86.39(10) .
C7 Ti C1 C2 141.46(14) .
C3 Ti C1 C2 21.60(10) .
C6 Ti C1 C2 119.51(11) .
C4 Ti C1 C2 51.95(11) .
C5 Ti C1 C2 88.97(11) .
C8 Ti C1 C2 -98.72(9) .
C10 Ti C1 C2 -86.07(12) .
C9 Ti C1 C2 -72.20(10) .
C11 Ti C1 C2 -136.60(9) .
C12 Ti C1 C2 -132.15(9) .
C7 Ti C1 P -105.89(14) .
C2 Ti C1 P 112.65(13) .
C3 Ti C1 P 134.25(11) .
C6 Ti C1 P -127.84(11) .
C4 Ti C1 P 164.60(10) .
C5 Ti C1 P -158.38(10) .
C8 Ti C1 P 13.94(9) .
C10 Ti C1 P 26.58(15) .
C9 Ti C1 P 40.45(10) .
C11 Ti C1 P -23.95(13) .
C12 Ti C1 P -19.50(10) .
C7 C1 C2 C3 4.1(3) .
P C1 C2 C3 -157.52(14) .
Ti C1 C2 C3 -44.14(16) .
C7 C1 C2 Ti 48.21(14) .
P C1 C2 Ti -113.38(10) .
C1 Ti C2 C3 145.08(15) .
C7 Ti C2 C3 121.01(12) .
C6 Ti C2 C3 89.12(12) .
C4 Ti C2 C3 21.36(12) .
C5 Ti C2 C3 51.87(13) .
C8 Ti C2 C3 -136.73(12) .
C10 Ti C2 C3 -85.51(12) .
C9 Ti C2 C3 -100.68(12) .
C11 Ti C2 C3 -127.85(13) .
C12 Ti C2 C3 -157.15(11) .
C7 Ti C2 C1 -24.07(9) .
C3 Ti C2 C1 -145.08(15) .
C6 Ti C2 C1 -55.96(10) .
C4 Ti C2 C1 -123.72(11) .
C5 Ti C2 C1 -93.21(10) .
C8 Ti C2 C1 78.19(9) .
C10 Ti C2 C1 129.41(9) .
C9 Ti C2 C1 114.24(9) .
C11 Ti C2 C1 87.07(14) .
C12 Ti C2 C1 57.77(11) .
C1 C2 C3 C4 -1.3(3) .
Ti C2 C3 C4 -44.68(17) .
C1 C2 C3 Ti 43.33(15) .
C1 Ti C3 C4 123.29(13) .
C7 Ti C3 C4 90.62(12) .
C2 Ti C3 C4 145.22(18) .
C6 Ti C3 C4 52.84(13) .
C5 Ti C3 C4 22.05(12) .
C8 Ti C3 C4 -165.33(11) .
C10 Ti C3 C4 -98.12(13) .
C9 Ti C3 C4 -131.62(12) .
C11 Ti C3 C4 -91.61(17) .
C12 Ti C3 C4 -169.67(13) .
C1 Ti C3 C2 -21.93(10) .
C7 Ti C3 C2 -54.60(12) .
C6 Ti C3 C2 -92.39(11) .
C4 Ti C3 C2 -145.22(18) .
C5 Ti C3 C2 -123.17(13) .
C8 Ti C3 C2 49.45(13) .
C10 Ti C3 C2 116.66(11) .
C9 Ti C3 C2 83.16(11) .
C11 Ti C3 C2 123.17(13) .
C12 Ti C3 C2 45.11(19) .
C2 C3 C4 C5 -1.2(3) .
Ti C3 C4 C5 -45.19(18) .
C2 C3 C4 Ti 44.00(17) .
C1 Ti C4 C3 -52.81(13) .
C7 Ti C4 C3 -91.29(12) .
C2 Ti C4 C3 -21.67(11) .
C6 Ti C4 C3 -122.06(13) .
C5 Ti C4 C3 -144.08(18) .
C8 Ti C4 C3 27.7(2) .
C10 Ti C4 C3 99.65(12) .
C9 Ti C4 C3 59.64(13) .
C11 Ti C4 C3 136.30(11) .
C12 Ti C4 C3 150.9(4) .
C1 Ti C4 C5 91.27(11) .
C7 Ti C4 C5 52.79(11) .
C2 Ti C4 C5 122.41(12) .
C3 Ti C4 C5 144.08(18) .
C6 Ti C4 C5 22.02(10) .
C8 Ti C4 C5 171.75(11) .
C10 Ti C4 C5 -116.27(11) .
C9 Ti C4 C5 -156.28(10) .
C11 Ti C4 C5 -79.62(14) .
C12 Ti C4 C5 -65.0(5) .
C3 C4 C5 C6 0.3(3) .
Ti C4 C5 C6 -44.56(18) .
C3 C4 C5 Ti 44.83(17) .
C1 Ti C5 C4 -91.32(11) .
C7 Ti C5 C4 -122.75(12) .
C2 Ti C5 C4 -52.95(11) .
C3 Ti C5 C4 -22.14(11) .
C6 Ti C5 C4 -144.36(16) .
C8 Ti C5 C4 -152.2(4) .
C10 Ti C5 C4 84.87(12) .
C9 Ti C5 C4 47.41(18) .
C11 Ti C5 C4 126.88(10) .
C12 Ti C5 C4 166.19(10) .
C1 Ti C5 C6 53.04(11) .
C7 Ti C5 C6 21.62(11) .
C2 Ti C5 C6 91.41(11) .
C3 Ti C5 C6 122.23(12) .
C4 Ti C5 C6 144.36(16) .
C8 Ti C5 C6 -7.9(4) .
C10 Ti C5 C6 -130.76(11) .
C9 Ti C5 C6 -168.23(12) .
C11 Ti C5 C6 -88.76(11) .
C12 Ti C5 C6 -49.44(14) .
C4 C5 C6 C7 1.6(3) .
Ti C5 C6 C7 -43.25(17) .
C4 C5 C6 Ti 44.84(18) .
C1 Ti C6 C5 -123.04(12) .
C7 Ti C6 C5 -145.33(18) .
C2 Ti C6 C5 -90.32(11) .
C3 Ti C6 C5 -52.62(11) .
C4 Ti C6 C5 -21.87(11) .
C8 Ti C6 C5 178.34(10) .
C10 Ti C6 C5 82.69(15) .
C9 Ti C6 C5 150.6(3) .
C11 Ti C6 C5 109.43(11) .
C12 Ti C6 C5 147.38(11) .
C1 Ti C6 C7 22.29(11) .
C2 Ti C6 C7 55.01(12) .
C3 Ti C6 C7 92.71(12) .
C4 Ti C6 C7 123.46(13) .
C5 Ti C6 C7 145.33(18) .
C8 Ti C6 C7 -36.33(15) .
C10 Ti C6 C7 -131.98(12) .
C9 Ti C6 C7 -64.1(3) .
C11 Ti C6 C7 -105.24(12) .
C12 Ti C6 C7 -67.29(12) .
C5 C6 C7 C1 -0.3(3) .
Ti C6 C7 C1 -44.40(16) .
C5 C6 C7 Ti 44.06(18) .
C2 C1 C7 C6 -3.1(3) .
P C1 C7 C6 159.38(15) .
Ti C1 C7 C6 45.28(16) .
C2 C1 C7 Ti -48.37(14) .
P C1 C7 Ti 114.10(9) .
C1 Ti C7 C6 -144.53(17) .
C2 Ti C7 C6 -120.51(13) .
C3 Ti C7 C6 -88.86(13) .
C4 Ti C7 C6 -51.72(13) .
C5 Ti C7 C6 -21.33(12) .
C8 Ti C7 C6 154.31(12) .
C10 Ti C7 C6 107.53(15) .
C9 Ti C7 C6 165.33(11) .
C11 Ti C7 C6 92.36(13) .
C12 Ti C7 C6 119.28(12) .
C2 Ti C7 C1 24.01(9) .
C3 Ti C7 C1 55.66(10) .
C6 Ti C7 C1 144.53(17) .
C4 Ti C7 C1 92.80(11) .
C5 Ti C7 C1 123.20(12) .
C8 Ti C7 C1 -61.17(10) .
C10 Ti C7 C1 -107.94(14) .
C9 Ti C7 C1 -50.15(14) .
C11 Ti C7 C1 -123.11(10) .
C12 Ti C7 C1 -96.20(10) .
C1 Ti C8 C12 -110.96(10) .
C7 Ti C8 C12 -77.59(10) .
C2 Ti C8 C12 -148.78(10) .
C3 Ti C8 C12 -176.47(9) .
C6 Ti C8 C12 -55.87(12) .
C4 Ti C8 C12 165.44(12) .
C5 Ti C8 C12 -49.2(4) .
C10 Ti C8 C12 78.19(9) .
C9 Ti C8 C12 115.32(13) .
C11 Ti C8 C12 36.55(9) .
C1 Ti C8 C9 133.72(10) .
C7 Ti C8 C9 167.09(9) .
C2 Ti C8 C9 95.90(10) .
C3 Ti C8 C9 68.21(11) .
C6 Ti C8 C9 -171.19(9) .
C4 Ti C8 C9 50.12(16) .
C5 Ti C8 C9 -164.6(4) .
C10 Ti C8 C9 -37.13(9) .
C11 Ti C8 C9 -78.77(9) .
C12 Ti C8 C9 -115.32(13) .
C1 Ti C8 C13 12.56(12) .
C7 Ti C8 C13 45.93(12) .
C2 Ti C8 C13 -25.26(12) .
C3 Ti C8 C13 -52.95(13) .
C6 Ti C8 C13 67.65(14) .
C4 Ti C8 C13 -71.04(17) .
C5 Ti C8 C13 74.3(4) .
C10 Ti C8 C13 -158.29(13) .
C9 Ti C8 C13 -121.16(15) .
C11 Ti C8 C13 160.07(13) .
C12 Ti C8 C13 123.52(16) .
C12 C8 C9 C10 -1.86(16) .
C13 C8 C9 C10 173.46(13) .
Ti C8 C9 C10 63.38(10) .
C12 C8 C9 C14 175.63(14) .
C13 C8 C9 C14 -9.1(2) .
Ti C8 C9 C14 -119.14(15) .
C12 C8 C9 Ti -65.24(10) .
C13 C8 C9 Ti 110.08(14) .
C1 Ti C9 C10 -165.07(9) .
C7 Ti C9 C10 -135.14(11) .
C2 Ti C9 C10 158.69(10) .
C3 Ti C9 C10 121.26(10) .
C6 Ti C9 C10 -82.2(3) .
C4 Ti C9 C10 89.50(11) .
C5 Ti C9 C10 58.41(17) .
C8 Ti C9 C10 -116.65(13) .
C11 Ti C9 C10 -37.29(9) .
C12 Ti C9 C10 -78.70(10) .
C1 Ti C9 C8 -48.42(10) .
C7 Ti C9 C8 -18.49(13) .
C2 Ti C9 C8 -84.67(9) .
C3 Ti C9 C8 -122.09(9) .
C6 Ti C9 C8 34.4(3) .
C4 Ti C9 C8 -153.85(9) .
C5 Ti C9 C8 175.05(13) .
C10 Ti C9 C8 116.65(13) .
C11 Ti C9 C8 79.36(9) .
C12 Ti C9 C8 37.95(8) .
C1 Ti C9 C14 74.98(14) .
C7 Ti C9 C14 104.91(14) .
C2 Ti C9 C14 38.73(13) .
C3 Ti C9 C14 1.31(14) .
C6 Ti C9 C14 157.8(3) .
C4 Ti C9 C14 -30.46(15) .
C5 Ti C9 C14 -61.5(2) .
C8 Ti C9 C14 123.40(17) .
C10 Ti C9 C14 -119.95(17) .
C11 Ti C9 C14 -157.24(15) .
C12 Ti C9 C14 161.35(15) .
C8 C9 C10 C11 1.10(17) .
C14 C9 C10 C11 -176.48(14) .
Ti C9 C10 C11 64.21(10) .
C8 C9 C10 C15 -179.45(14) .
C14 C9 C10 C15 3.0(2) .
Ti C9 C10 C15 -116.34(15) .
C8 C9 C10 Ti -63.11(10) .
C14 C9 C10 Ti 119.31(15) .
C1 Ti C10 C9 23.07(14) .
C7 Ti C10 C9 93.09(15) .
C2 Ti C10 C9 -26.54(12) .
C3 Ti C10 C9 -68.79(11) .
C6 Ti C10 C9 162.06(12) .
C4 Ti C10 C9 -109.78(11) .
C5 Ti C10 C9 -150.89(11) .
C8 Ti C10 C9 37.55(9) .
C11 Ti C10 C9 116.66(13) .
C12 Ti C10 C9 79.42(10) .
C1 Ti C10 C11 -93.59(12) .
C7 Ti C10 C11 -23.57(17) .
C2 Ti C10 C11 -143.20(9) .
C3 Ti C10 C11 174.55(9) .
C6 Ti C10 C11 45.40(15) .
C4 Ti C10 C11 133.56(10) .
C5 Ti C10 C11 92.45(12) .
C8 Ti C10 C11 -79.11(10) .
C9 Ti C10 C11 -116.66(13) .
C12 Ti C10 C11 -37.24(9) .
C1 Ti C10 C15 143.69(13) .
C7 Ti C10 C15 -146.29(13) .
C2 Ti C10 C15 94.08(14) .
C3 Ti C10 C15 51.83(15) .
C6 Ti C10 C15 -77.32(18) .
C4 Ti C10 C15 10.84(16) .
C5 Ti C10 C15 -30.27(17) .
C8 Ti C10 C15 158.17(15) .
C9 Ti C10 C15 120.62(17) .
C11 Ti C10 C15 -122.72(17) .
C12 Ti C10 C15 -159.96(15) .
C9 C10 C11 C12 0.09(17) .
C15 C10 C11 C12 -179.35(14) .
Ti C10 C11 C12 63.82(10) .
C9 C10 C11 C16 178.75(15) .
C15 C10 C11 C16 -0.7(3) .
Ti C10 C11 C16 -117.52(16) .
C9 C10 C11 Ti -63.73(10) .
C15 C10 C11 Ti 116.83(15) .
C1 Ti C11 C12 7.64(12) .
C7 Ti C11 C12 51.07(11) .
C2 Ti C11 C12 -47.25(16) .
C3 Ti C11 C12 -126.44(13) .
C6 Ti C11 C12 92.38(10) .
C4 Ti C11 C12 175.60(11) .
C5 Ti C11 C12 133.08(11) .
C8 Ti C11 C12 -36.97(9) .
C10 Ti C11 C12 -116.35(13) .
C9 Ti C11 C12 -79.10(10) .
C1 Ti C11 C10 123.98(10) .
C7 Ti C11 C10 167.41(9) .
C2 Ti C11 C10 69.10(15) .
C3 Ti C11 C10 -10.10(17) .
C6 Ti C11 C10 -151.27(10) .
C4 Ti C11 C10 -68.06(14) .
C5 Ti C11 C10 -110.57(11) .
C8 Ti C11 C10 79.37(10) .
C9 Ti C11 C10 37.25(9) .
C12 Ti C11 C10 116.35(13) .
C1 Ti C11 C16 -114.56(14) .
C7 Ti C11 C16 -71.13(15) .
C2 Ti C11 C16 -169.44(13) .
C3 Ti C11 C16 111.36(16) .
C6 Ti C11 C16 -29.82(15) .
C4 Ti C11 C16 53.40(18) .
C5 Ti C11 C16 10.88(16) .
C8 Ti C11 C16 -159.17(15) .
C10 Ti C11 C16 121.45(17) .
C9 Ti C11 C16 158.71(15) .
C12 Ti C11 C16 -122.20(17) .
C10 C11 C12 C8 -1.25(17) .
C16 C11 C12 C8 -179.91(15) .
Ti C11 C12 C8 61.77(10) .
C10 C11 C12 C17 174.69(14) .
C16 C11 C12 C17 -4.0(3) .
Ti C11 C12 C17 -122.28(15) .
C10 C11 C12 Ti -63.02(10) .
C16 C11 C12 Ti 118.32(16) .
C9 C8 C12 C11 1.92(16) .
C13 C8 C12 C11 -173.29(14) .
Ti C8 C12 C11 -62.53(10) .
C9 C8 C12 C17 -174.00(14) .
C13 C8 C12 C17 10.8(2) .
Ti C8 C12 C17 121.55(15) .
C9 C8 C12 Ti 64.45(10) .
C13 C8 C12 Ti -110.77(14) .
C1 Ti C12 C11 -174.20(9) .
C7 Ti C12 C11 -135.82(10) .
C2 Ti C12 C11 153.99(9) .
C3 Ti C12 C11 124.23(14) .
C6 Ti C12 C11 -101.39(10) .
C4 Ti C12 C11 -18.0(5) .
C5 Ti C12 C11 -72.30(13) .
C8 Ti C12 C11 117.56(13) .
C10 Ti C12 C11 37.55(9) .
C9 Ti C12 C11 79.34(10) .
C1 Ti C12 C8 68.25(9) .
C7 Ti C12 C8 106.62(9) .
C2 Ti C12 C8 36.44(11) .
C3 Ti C12 C8 6.67(18) .
C6 Ti C12 C8 141.05(9) .
C4 Ti C12 C8 -135.6(4) .
C5 Ti C12 C8 170.15(10) .
C10 Ti C12 C8 -80.00(10) .
C9 Ti C12 C8 -38.22(9) .
C11 Ti C12 C8 -117.56(13) .
C1 Ti C12 C17 -52.85(14) .
C7 Ti C12 C17 -14.48(14) .
C2 Ti C12 C17 -84.66(14) .
C3 Ti C12 C17 -114.43(17) .
C6 Ti C12 C17 19.95(14) .
C4 Ti C12 C17 103.3(4) .
C5 Ti C12 C17 49.05(17) .
C8 Ti C12 C17 -121.10(17) .
C10 Ti C12 C17 158.90(15) .
C9 Ti C12 C17 -159.32(15) .
C11 Ti C12 C17 121.34(17) .
C12 C8 C13 P 54.22(18) .
C9 C8 C13 P -120.19(14) .
Ti C8 C13 P -34.17(14) .
C1 P C13 C8 38.55(12) .
C18 P C13 C8 146.14(11) .
C1 P C18 C19 136.18(13) .
C13 P C18 C19 33.53(15) .
C1 P C18 C23 -54.76(13) .
C13 P C18 C23 -157.40(12) .
C23 C18 C19 C20 3.6(2) .
P C18 C19 C20 172.46(12) .
C23 C18 C19 C24 -172.05(14) .
P C18 C19 C24 -3.1(2) .
C18 C19 C20 C21 -1.6(2) .
C24 C19 C20 C21 174.35(15) .
C19 C20 C21 C22 -0.3(2) .
C19 C20 C21 C25 -177.16(15) .
C20 C21 C22 C23 0.1(2) .
C25 C21 C22 C23 177.01(15) .
C21 C22 C23 C18 1.9(2) .
C21 C22 C23 C26 -175.27(16) .
C19 C18 C23 C22 -3.7(2) .
P C18 C23 C22 -173.65(12) .
C19 C18 C23 C26 173.30(15) .
P C18 C23 C26 3.4(2) .
C27 C27 C28 C29 -179.9(2) 2_666
